data_4338220
loop_
_publ_author_name
'K\"onig, Sonja N'
'Sch\"adle, Christoph'
'Maichle-M\"ossmer, C\"acilia'
'Anwander, Reiner'

_publ_section_title
;
 Silylamide Complexes of Chromium(II), Manganese(II), and Cobalt(II)
 Bearing the Ligands N(SiHMe2)2 and N(SiPhMe2)2.
;
_journal_issue 9
_journal_name_full 'Inorganic chemistry'
_journal_page_first 4585
_journal_page_last 4597
_journal_paper_doi 10.1021/ic5002682
_journal_volume 53
_journal_year 2014
_chemical_formula_sum 'C16 H48 Co N4 Si4'
_chemical_formula_weight 467.87
_chemical_name_systematic
; 
 ? 
;
_space_group_IT_number 4
_symmetry_cell_setting monoclinic
_symmetry_space_group_name_Hall 'P 2yb'
_symmetry_space_group_name_H-M 'P 1 21 1'
_atom_sites_solution_hydrogens geom
_atom_sites_solution_primary direct
_atom_sites_solution_secondary difmap
_audit_creation_method SHELXL-97
_cell_angle_alpha 90.00
_cell_angle_beta 104.1980(10)
_cell_angle_gamma 90.00
_cell_formula_units_Z 2
_cell_length_a 9.3416(3)
_cell_length_b 14.7835(4)
_cell_length_c 10.2637(3)
_cell_measurement_reflns_used 184
_cell_measurement_temperature 100(2)
_cell_measurement_theta_max 60.41
_cell_measurement_theta_min 5.47
_cell_volume 1374.14(7)
_computing_cell_refinement SAINT
_computing_data_collection COSMO
_computing_data_reduction SAINT
_computing_structure_refinement 'SHELXL-97 (Sheldrick, 1997)'
_computing_structure_solution 'SHELXS-97 (Sheldrick, 1990)'
_diffrn_ambient_temperature 100(2)
_diffrn_measured_fraction_theta_full 0.996
_diffrn_measured_fraction_theta_max 0.996
_diffrn_measurement_device_type 'APEX II'
_diffrn_measurement_method omega/phi
_diffrn_radiation_monochromator triumph
_diffrn_radiation_source 'fine-focus sealed tube'
_diffrn_radiation_type MoK\a
_diffrn_radiation_wavelength 0.71073
_diffrn_reflns_av_R_equivalents 0.0180
_diffrn_reflns_av_sigmaI/netI 0.0257
_diffrn_reflns_limit_h_max 11
_diffrn_reflns_limit_h_min -13
_diffrn_reflns_limit_k_max 21
_diffrn_reflns_limit_k_min -21
_diffrn_reflns_limit_l_max 14
_diffrn_reflns_limit_l_min -14
_diffrn_reflns_number 28920
_diffrn_reflns_theta_full 30.56
_diffrn_reflns_theta_max 30.56
_diffrn_reflns_theta_min 2.25
_exptl_absorpt_coefficient_mu 0.807
_exptl_absorpt_correction_T_max 0.6830
_exptl_absorpt_correction_T_min 0.5505
_exptl_absorpt_correction_type numerical
_exptl_absorpt_process_details sadabs
_exptl_crystal_colour green
_exptl_crystal_density_diffrn 1.131
_exptl_crystal_density_method 'not measured'
_exptl_crystal_description block
_exptl_crystal_F_000 510
_exptl_crystal_size_max 0.46
_exptl_crystal_size_mid 0.33
_exptl_crystal_size_min 0.28
_refine_diff_density_max 0.299
_refine_diff_density_min -0.204
_refine_diff_density_rms 0.036
_refine_ls_abs_structure_details 'Flack H D (1983), Acta Cryst. A39, 876-881'
_refine_ls_abs_structure_Flack 0.059(4)
_refine_ls_extinction_method none
_refine_ls_goodness_of_fit_ref 1.033
_refine_ls_hydrogen_treatment mixed
_refine_ls_matrix_type full
_refine_ls_number_parameters 248
_refine_ls_number_reflns 8206
_refine_ls_number_restraints 1
_refine_ls_restrained_S_all 1.033
_refine_ls_R_factor_all 0.0178
_refine_ls_R_factor_gt 0.0171
_refine_ls_shift/su_max 0.016
_refine_ls_shift/su_mean 0.000
_refine_ls_structure_factor_coef Fsqd
_refine_ls_weighting_details 'calc w=1/[\s^2^(Fo^2^)+(0.0273P)^2^+0.0000P] where P=(Fo^2^+2Fc^2^)/3'
_refine_ls_weighting_scheme calc
_refine_ls_wR_factor_gt 0.0468
_refine_ls_wR_factor_ref 0.0470
_reflns_number_gt 7968
_reflns_number_total 8206
_reflns_threshold_expression >2sigma(I)
_cod_data_source_file ic5002682_si_002.cif
_cod_data_source_block 5
_cod_depositor_comments 'Adding full bibliography for 4338216--4338226.cif.'
_cod_original_sg_symbol_H-M P21
_cod_database_code 4338220

loop_
_symmetry_equiv_pos_as_xyz
'x, y, z'
'-x, y+1/2, -z'

loop_
_atom_site_label
_atom_site_type_symbol
_atom_site_fract_x
_atom_site_fract_y
_atom_site_fract_z
_atom_site_U_iso_or_equiv
_atom_site_adp_type
_atom_site_occupancy
_atom_site_symmetry_multiplicity
_atom_site_calc_flag
_atom_site_refinement_flags
Co1 Co 0.216946(12) 0.247861(8) 0.353569(11) 0.01532(3) Uani 1 1 d .
Si1 Si 0.48178(3) 0.232804(17) 0.62010(3) 0.02008(6) Uani 1 1 d .
Si2 Si 0.22113(3) 0.347993(18) 0.62300(3) 0.01867(5) Uani 1 1 d .
H1 H 0.5132(15) 0.1583(10) 0.5481(13) 0.032(4) Uiso 1 1 d .
H2 H 0.1202(17) 0.3938(11) 0.5349(15) 0.040(4) Uiso 1 1 d .
Si3 Si 0.21553(3) 0.441947(17) 0.22696(3) 0.01881(5) Uani 1 1 d .
Si4 Si -0.07229(3) 0.34405(2) 0.17436(3) 0.02984(7) Uani 1 1 d .
N1 N 0.31561(9) 0.27825(5) 0.54153(8) 0.01733(15) Uani 1 1 d .
N2 N 0.11420(9) 0.34678(6) 0.23816(8) 0.01982(16) Uani 1 1 d .
N4 N 0.32996(10) 0.17028(6) 0.22762(9) 0.02395(18) Uani 1 1 d .
N3 N 0.11653(10) 0.11548(6) 0.37641(9) 0.02245(17) Uani 1 1 d .
C1 C 0.64529(12) 0.30990(8) 0.63711(13) 0.0311(2) Uani 1 1 d .
H1A H 0.6478 0.3334 0.5484 0.047 Uiso 1 1 calc R
H1B H 0.7362 0.2761 0.6750 0.047 Uiso 1 1 calc R
H1C H 0.6371 0.3604 0.6967 0.047 Uiso 1 1 calc R
C2 C 0.48773(13) 0.18696(8) 0.79236(11) 0.0291(2) Uani 1 1 d .
H2A H 0.4703 0.2362 0.8505 0.044 Uiso 1 1 calc R
H2B H 0.5849 0.1601 0.8306 0.044 Uiso 1 1 calc R
H2C H 0.4111 0.1407 0.7857 0.044 Uiso 1 1 calc R
C3 C 0.11162(13) 0.28812(9) 0.72815(12) 0.0301(2) Uani 1 1 d .
H3A H 0.0382 0.2487 0.6706 0.045 Uiso 1 1 calc R
H3B H 0.0613 0.3328 0.7717 0.045 Uiso 1 1 calc R
H3C H 0.1782 0.2517 0.7969 0.045 Uiso 1 1 calc R
C4 C 0.34388(13) 0.43306(8) 0.73265(12) 0.0299(2) Uani 1 1 d .
H4A H 0.4207 0.4014 0.7992 0.045 Uiso 1 1 calc R
H4B H 0.2849 0.4703 0.7789 0.045 Uiso 1 1 calc R
H4C H 0.3900 0.4718 0.6770 0.045 Uiso 1 1 calc R
C5 C 0.14842(16) 0.54711(8) 0.29568(15) 0.0375(3) Uani 1 1 d .
H5A H 0.0519 0.5643 0.2387 0.056 Uiso 1 1 calc R
H5B H 0.2191 0.5963 0.2969 0.056 Uiso 1 1 calc R
H5C H 0.1392 0.5356 0.3873 0.056 Uiso 1 1 calc R
C6 C 0.41300(13) 0.43203(8) 0.32373(15) 0.0371(3) Uani 1 1 d .
H6A H 0.4171 0.4211 0.4187 0.056 Uiso 1 1 calc R
H6B H 0.4654 0.4883 0.3149 0.056 Uiso 1 1 calc R
H6C H 0.4598 0.3815 0.2881 0.056 Uiso 1 1 calc R
C7 C 0.22252(19) 0.46853(10) 0.04968(12) 0.0442(3) Uani 1 1 d .
H7A H 0.2733 0.4195 0.0149 0.066 Uiso 1 1 calc R
H7B H 0.2761 0.5254 0.0482 0.066 Uiso 1 1 calc R
H7C H 0.1218 0.4746 -0.0066 0.066 Uiso 1 1 calc R
C8 C -0.15381(19) 0.44684(13) 0.0747(3) 0.0846(8) Uani 1 1 d .
H8A H -0.1366 0.5002 0.1330 0.127 Uiso 1 1 calc R
H8B H -0.2602 0.4381 0.0391 0.127 Uiso 1 1 calc R
H8C H -0.1069 0.4557 0.0000 0.127 Uiso 1 1 calc R
C9 C -0.17563(14) 0.33574(10) 0.30864(16) 0.0442(3) Uani 1 1 d .
H9A H -0.1299 0.2895 0.3741 0.066 Uiso 1 1 calc R
H9B H -0.2785 0.3191 0.2681 0.066 Uiso 1 1 calc R
H9C H -0.1727 0.3943 0.3541 0.066 Uiso 1 1 calc R
C10 C -0.13369(14) 0.24967(12) 0.04926(12) 0.0432(3) Uani 1 1 d .
H10A H -0.0983 0.2616 -0.0315 0.065 Uiso 1 1 calc R
H10B H -0.2418 0.2463 0.0249 0.065 Uiso 1 1 calc R
H10C H -0.0929 0.1922 0.0894 0.065 Uiso 1 1 calc R
C11 C 0.30632(13) 0.07394(7) 0.25716(12) 0.0269(2) Uani 1 1 d .
H11A H 0.3768 0.0563 0.3421 0.032 Uiso 1 1 calc R
H11B H 0.3255 0.0355 0.1843 0.032 Uiso 1 1 calc R
C12 C 0.15021(13) 0.05831(7) 0.26949(12) 0.0273(2) Uani 1 1 d .
H12A H 0.0800 0.0724 0.1827 0.033 Uiso 1 1 calc R
H12B H 0.1377 -0.0062 0.2903 0.033 Uiso 1 1 calc R
C13 C 0.49022(14) 0.18564(9) 0.24535(13) 0.0335(3) Uani 1 1 d .
H13A H 0.5415 0.1759 0.3397 0.050 Uiso 1 1 calc R
H13B H 0.5069 0.2479 0.2196 0.050 Uiso 1 1 calc R
H13C H 0.5284 0.1433 0.1885 0.050 Uiso 1 1 calc R
C14 C 0.25748(15) 0.18981(8) 0.08391(11) 0.0320(2) Uani 1 1 d .
H14A H 0.2740 0.2533 0.0641 0.048 Uiso 1 1 calc R
H14B H 0.1512 0.1784 0.0673 0.048 Uiso 1 1 calc R
H14C H 0.2996 0.1506 0.0259 0.048 Uiso 1 1 calc R
C15 C 0.18755(14) 0.07611(7) 0.50981(12) 0.0304(2) Uani 1 1 d .
H15A H 0.1479 0.0154 0.5166 0.046 Uiso 1 1 calc R
H15B H 0.1671 0.1146 0.5808 0.046 Uiso 1 1 calc R
H15C H 0.2945 0.0724 0.5200 0.046 Uiso 1 1 calc R
C16 C -0.04388(13) 0.11406(8) 0.36618(13) 0.0314(2) Uani 1 1 d .
H16A H -0.0965 0.1392 0.2793 0.047 Uiso 1 1 calc R
H16B H -0.0655 0.1504 0.4389 0.047 Uiso 1 1 calc R
H16C H -0.0761 0.0516 0.3736 0.047 Uiso 1 1 calc R

loop_
_atom_site_aniso_label
_atom_site_aniso_U_11
_atom_site_aniso_U_22
_atom_site_aniso_U_33
_atom_site_aniso_U_23
_atom_site_aniso_U_13
_atom_site_aniso_U_12
Co1 0.01768(6) 0.01257(5) 0.01485(5) 0.00018(4) 0.00233(4) -0.00086(4)
Si1 0.01853(12) 0.01986(14) 0.01974(12) -0.00049(9) 0.00065(9) 0.00207(9)
Si2 0.01990(13) 0.01920(12) 0.01682(12) -0.00105(9) 0.00429(9) 0.00099(10)
Si3 0.02316(13) 0.01582(12) 0.01822(12) 0.00137(9) 0.00653(10) -0.00170(10)
Si4 0.02183(14) 0.02351(14) 0.03682(17) 0.00927(12) -0.00692(12) -0.00312(11)
N1 0.0177(4) 0.0168(3) 0.0163(4) -0.0005(3) 0.0020(3) 0.0006(3)
N2 0.0201(4) 0.0166(3) 0.0204(4) 0.0053(3) 0.0004(3) -0.0020(3)
N4 0.0278(5) 0.0212(4) 0.0237(4) -0.0036(3) 0.0080(3) -0.0009(3)
N3 0.0258(4) 0.0156(4) 0.0250(4) 0.0016(3) 0.0044(3) -0.0030(3)
C1 0.0197(5) 0.0327(6) 0.0393(6) 0.0011(5) 0.0040(4) -0.0013(4)
C2 0.0291(6) 0.0305(5) 0.0234(5) 0.0050(4) -0.0017(4) 0.0035(4)
C3 0.0291(6) 0.0359(6) 0.0291(6) -0.0007(5) 0.0143(5) -0.0037(5)
C4 0.0330(6) 0.0275(5) 0.0308(5) -0.0118(4) 0.0108(4) -0.0050(4)
C5 0.0411(7) 0.0232(5) 0.0542(8) -0.0077(5) 0.0234(6) -0.0026(5)
C6 0.0259(6) 0.0256(6) 0.0577(8) 0.0071(5) 0.0063(5) -0.0061(4)
C7 0.0732(10) 0.0371(7) 0.0248(6) 0.0011(5) 0.0169(6) -0.0203(7)
C8 0.0406(9) 0.0555(10) 0.1298(19) 0.0535(12) -0.0325(10) -0.0074(7)
C9 0.0236(6) 0.0430(7) 0.0665(9) -0.0186(7) 0.0118(6) -0.0047(5)
C10 0.0372(6) 0.0573(8) 0.0278(5) -0.0022(6) -0.0062(5) -0.0169(7)
C11 0.0318(6) 0.0183(5) 0.0294(5) -0.0047(4) 0.0055(4) 0.0027(4)
C12 0.0324(6) 0.0166(4) 0.0307(5) -0.0046(4) 0.0037(4) -0.0032(4)
C13 0.0298(6) 0.0335(6) 0.0411(7) -0.0073(5) 0.0163(5) -0.0023(5)
C14 0.0437(7) 0.0315(6) 0.0220(5) -0.0041(4) 0.0105(5) 0.0000(5)
C15 0.0407(6) 0.0196(5) 0.0284(6) 0.0076(4) 0.0039(5) -0.0048(4)
C16 0.0270(6) 0.0279(5) 0.0391(6) 0.0055(4) 0.0074(5) -0.0077(4)

loop_
_atom_type_symbol
_atom_type_description
_atom_type_scat_dispersion_real
_atom_type_scat_dispersion_imag
_atom_type_scat_source
C C 0.0033 0.0016 'International Tables Vol C Tables 4.2.6.8 and 6.1.1.4'
H H 0.0000 0.0000 'International Tables Vol C Tables 4.2.6.8 and 6.1.1.4'
N N 0.0061 0.0033 'International Tables Vol C Tables 4.2.6.8 and 6.1.1.4'
Si Si 0.0817 0.0704 'International Tables Vol C Tables 4.2.6.8 and 6.1.1.4'
Co Co 0.3494 0.9721 'International Tables Vol C Tables 4.2.6.8 and 6.1.1.4'

loop_
_geom_angle_atom_site_label_1
_geom_angle_atom_site_label_2
_geom_angle_atom_site_label_3
_geom_angle
N1 Co1 N2 117.32(3)
N1 Co1 N4 121.33(3)
N2 Co1 N4 105.55(4)
N1 Co1 N3 101.92(3)
N2 Co1 N3 124.27(3)
N4 Co1 N3 82.93(3)
N1 Si1 C1 115.51(5)
N1 Si1 C2 113.63(5)
C1 Si1 C2 107.17(5)
N1 Si1 H1 110.2(6)
C1 Si1 H1 104.8(6)
C2 Si1 H1 104.6(6)
N1 Si2 C4 112.67(5)
N1 Si2 C3 114.65(5)
C4 Si2 C3 108.02(5)
N1 Si2 H2 110.0(7)
C4 Si2 H2 107.1(7)
C3 Si2 H2 103.7(7)
N2 Si3 C6 112.83(5)
N2 Si3 C5 114.42(5)
C6 Si3 C5 103.99(6)
N2 Si3 C7 112.79(5)
C6 Si3 C7 105.44(7)
C5 Si3 C7 106.55(7)
N2 Si4 C9 112.46(5)
N2 Si4 C8 115.35(6)
C9 Si4 C8 103.89(10)
N2 Si4 C10 112.97(6)
C9 Si4 C10 109.09(6)
C8 Si4 C10 102.22(9)
Si1 N1 Si2 121.89(5)
Si1 N1 Co1 121.73(5)
Si2 N1 Co1 116.31(4)
Si4 N2 Si3 121.50(5)
Si4 N2 Co1 120.87(5)
Si3 N2 Co1 116.89(4)
C13 N4 C11 108.59(9)
C13 N4 C14 106.96(10)
C11 N4 C14 109.48(8)
C13 N4 Co1 117.89(7)
C11 N4 Co1 105.39(7)
C14 N4 Co1 108.38(7)
C16 N3 C12 109.64(9)
C16 N3 C15 106.02(9)
C12 N3 C15 109.38(9)
C16 N3 Co1 117.08(7)
C12 N3 Co1 104.75(6)
C15 N3 Co1 109.87(6)
Si1 C1 H1A 109.5
Si1 C1 H1B 109.5
H1A C1 H1B 109.5
Si1 C1 H1C 109.5
H1A C1 H1C 109.5
H1B C1 H1C 109.5
Si1 C2 H2A 109.5
Si1 C2 H2B 109.5
H2A C2 H2B 109.5
Si1 C2 H2C 109.5
H2A C2 H2C 109.5
H2B C2 H2C 109.5
Si2 C3 H3A 109.5
Si2 C3 H3B 109.5
H3A C3 H3B 109.5
Si2 C3 H3C 109.5
H3A C3 H3C 109.5
H3B C3 H3C 109.5
Si2 C4 H4A 109.5
Si2 C4 H4B 109.5
H4A C4 H4B 109.5
Si2 C4 H4C 109.5
H4A C4 H4C 109.5
H4B C4 H4C 109.5
Si3 C5 H5A 109.5
Si3 C5 H5B 109.5
H5A C5 H5B 109.5
Si3 C5 H5C 109.5
H5A C5 H5C 109.5
H5B C5 H5C 109.5
Si3 C6 H6A 109.5
Si3 C6 H6B 109.5
H6A C6 H6B 109.5
Si3 C6 H6C 109.5
H6A C6 H6C 109.5
H6B C6 H6C 109.5
Si3 C7 H7A 109.5
Si3 C7 H7B 109.5
H7A C7 H7B 109.5
Si3 C7 H7C 109.5
H7A C7 H7C 109.5
H7B C7 H7C 109.5
Si4 C8 H8A 109.5
Si4 C8 H8B 109.5
H8A C8 H8B 109.5
Si4 C8 H8C 109.5
H8A C8 H8C 109.5
H8B C8 H8C 109.5
Si4 C9 H9A 109.5
Si4 C9 H9B 109.5
H9A C9 H9B 109.5
Si4 C9 H9C 109.5
H9A C9 H9C 109.5
H9B C9 H9C 109.5
Si4 C10 H10A 109.5
Si4 C10 H10B 109.5
H10A C10 H10B 109.5
Si4 C10 H10C 109.5
H10A C10 H10C 109.5
H10B C10 H10C 109.5
N4 C11 C12 111.02(9)
N4 C11 H11A 109.4
C12 C11 H11A 109.4
N4 C11 H11B 109.4
C12 C11 H11B 109.4
H11A C11 H11B 108.0
N3 C12 C11 111.09(9)
N3 C12 H12A 109.4
C11 C12 H12A 109.4
N3 C12 H12B 109.4
C11 C12 H12B 109.4
H12A C12 H12B 108.0
N4 C13 H13A 109.5
N4 C13 H13B 109.5
H13A C13 H13B 109.5
N4 C13 H13C 109.5
H13A C13 H13C 109.5
H13B C13 H13C 109.5
N4 C14 H14A 109.5
N4 C14 H14B 109.5
H14A C14 H14B 109.5
N4 C14 H14C 109.5
H14A C14 H14C 109.5
H14B C14 H14C 109.5
N3 C15 H15A 109.5
N3 C15 H15B 109.5
H15A C15 H15B 109.5
N3 C15 H15C 109.5
H15A C15 H15C 109.5
H15B C15 H15C 109.5
N3 C16 H16A 109.5
N3 C16 H16B 109.5
H16A C16 H16B 109.5
N3 C16 H16C 109.5
H16A C16 H16C 109.5
H16B C16 H16C 109.5

loop_
_geom_bond_atom_site_label_1
_geom_bond_atom_site_label_2
_geom_bond_distance
Co1 N1 1.9750(8)
Co1 N2 1.9761(8)
Co1 N4 2.1842(9)
Co1 N3 2.2075(8)
Co1 Si1 3.2146(3)
Co1 Si2 3.1284(3)
Co1 Si3 3.1485(3)
Co1 Si4 3.2043(3)
Si1 N1 1.7021(8)
Si1 C1 1.8794(12)
Si1 C2 1.8815(11)
Si1 H1 1.397(14)
Si2 N1 1.7040(8)
Si2 C4 1.8788(11)
Si2 C3 1.8804(11)
Si2 H2 1.322(15)
Si3 N2 1.7153(9)
Si3 C6 1.8740(13)
Si3 C5 1.8774(12)
Si3 C7 1.8782(12)
Si4 N2 1.7046(9)
Si4 C9 1.8706(15)
Si4 C8 1.8852(15)
Si4 C10 1.8876(15)
N4 C13 1.4806(15)
N4 C11 1.4839(14)
N4 C14 1.4925(15)
N3 C16 1.4765(15)
N3 C12 1.4787(14)
N3 C15 1.4859(14)
C1 H1A 0.9800
C1 H1B 0.9800
C1 H1C 0.9800
C2 H2A 0.9800
C2 H2B 0.9800
C2 H2C 0.9800
C3 H3A 0.9800
C3 H3B 0.9800
C3 H3C 0.9800
C4 H4A 0.9800
C4 H4B 0.9800
C4 H4C 0.9800
C5 H5A 0.9800
C5 H5B 0.9800
C5 H5C 0.9800
C6 H6A 0.9800
C6 H6B 0.9800
C6 H6C 0.9800
C7 H7A 0.9800
C7 H7B 0.9800
C7 H7C 0.9800
C8 H8A 0.9800
C8 H8B 0.9800
C8 H8C 0.9800
C9 H9A 0.9800
C9 H9B 0.9800
C9 H9C 0.9800
C10 H10A 0.9800
C10 H10B 0.9800
C10 H10C 0.9800
C11 C12 1.5122(17)
C11 H11A 0.9900
C11 H11B 0.9900
C12 H12A 0.9900
C12 H12B 0.9900
C13 H13A 0.9800
C13 H13B 0.9800
C13 H13C 0.9800
C14 H14A 0.9800
C14 H14B 0.9800
C14 H14C 0.9800
C15 H15A 0.9800
C15 H15B 0.9800
C15 H15C 0.9800
C16 H16A 0.9800
C16 H16B 0.9800
C16 H16C 0.9800
